data_7011220
loop_
_publ_author_name
'Hai-Bin Song'
'Zheng-Zhi Zhang'
'Thomas C. W. Mak'

_publ_section_title
;
 Synthesis and structural study of late transition metal complexes of
 N-[(diphenylphosphino)methyl]-2-pyridinamine and
 N-cyclohexyl-N-[(diphenylphosphino)methyl]-2-pyridinamine
;
_journal_issue 7
_journal_name_full 'J. Chem. Soc., Dalton Trans.'
_journal_page_first 1336
_journal_page_last 1343
_journal_paper_doi 10.1039/b109191n
_journal_year 2002
_chemical_formula_sum 'C97 H110 Ag3 Cl5 N8 O12 P4'
_chemical_formula_weight 2204.67
_chemical_name_systematic
; 
? 
;
_space_group_IT_number 5
_symmetry_cell_setting monoclinic
_symmetry_space_group_name_Hall 'C 2y'
_symmetry_space_group_name_H-M 'C 1 2 1'
_atom_sites_solution_hydrogens geom
_atom_sites_solution_primary direct
_atom_sites_solution_secondary difmap
_audit_creation_method SHELXL-97
_cell_angle_alpha 90.00
_cell_angle_beta 110.207(4)
_cell_angle_gamma 90.00
_cell_formula_units_Z 2
_cell_length_a 21.413(3)
_cell_length_b 9.5311(15)
_cell_length_c 26.950(5)
_cell_measurement_temperature 293(2)
_cell_volume 5161.7(15)
_computing_structure_refinement 'SHELXL-97 (Sheldrick, 1997)'
_computing_structure_solution 'SHELXS-97 (Sheldrick, 1990)'
_diffrn_ambient_temperature 293(2)
_diffrn_measured_fraction_theta_full 0.995
_diffrn_measured_fraction_theta_max 0.995
_diffrn_radiation_monochromator graphite
_diffrn_radiation_source 'fine-focus sealed tube'
_diffrn_radiation_type MoK\a
_diffrn_radiation_wavelength 0.71073
_diffrn_reflns_av_R_equivalents 0.0463
_diffrn_reflns_av_sigmaI/netI 0.1063
_diffrn_reflns_limit_h_max 26
_diffrn_reflns_limit_h_min -23
_diffrn_reflns_limit_k_max 11
_diffrn_reflns_limit_k_min -11
_diffrn_reflns_limit_l_max 33
_diffrn_reflns_limit_l_min -22
_diffrn_reflns_number 12559
_diffrn_reflns_theta_full 26.00
_diffrn_reflns_theta_max 26.00
_diffrn_reflns_theta_min 1.61
_exptl_absorpt_coefficient_mu 0.815
_exptl_absorpt_correction_T_max 1.000000
_exptl_absorpt_correction_T_min 0.709492
_exptl_absorpt_correction_type SADABS
_exptl_crystal_colour colorless
_exptl_crystal_density_diffrn 1.419
_exptl_crystal_density_method 'not measured'
_exptl_crystal_description plate
_exptl_crystal_F_000 2260
_exptl_crystal_size_max 0.38
_exptl_crystal_size_mid 0.20
_exptl_crystal_size_min 0.16
_refine_diff_density_max 1.188
_refine_diff_density_min -0.794
_refine_diff_density_rms 0.122
_refine_ls_abs_structure_details 'Flack H D (1983), Acta Cryst. A39, 876-881'
_refine_ls_abs_structure_Flack 0.04(5)
_refine_ls_extinction_method none
_refine_ls_goodness_of_fit_ref 0.952
_refine_ls_hydrogen_treatment mixed
_refine_ls_matrix_type full
_refine_ls_number_parameters 597
_refine_ls_number_reflns 9356
_refine_ls_number_restraints 3
_refine_ls_restrained_S_all 0.952
_refine_ls_R_factor_all 0.1180
_refine_ls_R_factor_gt 0.0768
_refine_ls_shift/su_max 0.179
_refine_ls_shift/su_mean 0.013
_refine_ls_structure_factor_coef Fsqd
_refine_ls_weighting_details 'calc w=1/[\s^2^(Fo^2^)+(0.1157P)^2^+0.0000P] where P=(Fo^2^+2Fc^2^)/3'
_refine_ls_weighting_scheme calc
_refine_ls_wR_factor_gt 0.1781
_refine_ls_wR_factor_ref 0.2047
_reflns_number_gt 5844
_reflns_number_total 9356
_reflns_threshold_expression >2sigma(I)
_cod_data_source_file b109191n.txt
_cod_data_source_block compd10b
_cod_depositor_comments
;
The following automatic conversions were performed:
'_symmetry_cell_setting' value 'Monoclinic' changed to 'monoclinic'
according to '/home/saulius/struct/CIF-dictionaries/cif_core.dic'
dictionary named 'cif_core.dic' version 2.4.1 from 2010-06-29.

Automatic conversion script
Id: cif_fix_enum 1527 2010-12-29 10:47:43Z saulius 
;
_cod_original_cell_volume 5161.7(14)
_cod_original_sg_symbol_H-M C2
_cod_database_code 7011220

loop_
_symmetry_equiv_pos_as_xyz
'x, y, z'
'-x, y, -z'
'x+1/2, y+1/2, z'
'-x+1/2, y+1/2, -z'

loop_
_atom_site_label
_atom_site_type_symbol
_atom_site_fract_x
_atom_site_fract_y
_atom_site_fract_z
_atom_site_U_iso_or_equiv
_atom_site_adp_type
_atom_site_occupancy
_atom_site_symmetry_multiplicity
_atom_site_calc_flag
_atom_site_refinement_flags
_atom_site_disorder_assembly
_atom_site_disorder_group
Ag1 Ag 0.55844(4) 0.43333(9) -0.01520(3) 0.0493(2) Uani 1 1 d . . .
Ag2 Ag 0.5000 0.56695(12) 0.5000 0.0546(4) Uani 1 2 d S . .
P1 P 0.61925(12) 0.3349(3) 0.06841(10) 0.0416(6) Uani 1 1 d . . .
P2 P 0.39064(12) 0.6001(3) 0.43736(10) 0.0445(7) Uani 1 1 d . . .
N1 N 0.4848(4) 0.5104(10) 0.0992(4) 0.050(2) Uani 1 1 d . . .
N2 N 0.5081(4) 0.2811(9) 0.0965(3) 0.0407(19) Uani 1 1 d . . .
C1 C 0.6631(5) 0.4585(13) 0.1207(4) 0.051(3) Uani 1 1 d . . .
C2 C 0.7038(5) 0.4177(18) 0.1691(4) 0.066(3) Uani 1 1 d . . .
H2A H 0.7104 0.3219 0.1754 0.079 Uiso 1 1 calc R . .
C3 C 0.7348(7) 0.5049(18) 0.2081(6) 0.078(4) Uani 1 1 d . . .
H3A H 0.7624 0.4716 0.2408 0.094 Uiso 1 1 calc R . .
C4 C 0.7247(7) 0.647(2) 0.1986(8) 0.090(5) Uani 1 1 d . . .
H4A H 0.7462 0.7111 0.2251 0.108 Uiso 1 1 calc R . .
C5 C 0.6839(8) 0.6950(16) 0.1512(7) 0.088(5) Uani 1 1 d . . .
H5A H 0.6774 0.7910 0.1454 0.105 Uiso 1 1 calc R . .
C6 C 0.6517(6) 0.6015(12) 0.1114(5) 0.056(3) Uani 1 1 d . . .
H6A H 0.6229 0.6336 0.0789 0.067 Uiso 1 1 calc R . .
C7 C 0.6847(5) 0.2231(11) 0.0625(4) 0.043(2) Uani 1 1 d . . .
C8 C 0.6845(6) 0.0836(13) 0.0648(5) 0.062(3) Uani 1 1 d . . .
H8A H 0.6500 0.0385 0.0719 0.074 Uiso 1 1 calc R . .
C9 C 0.7370(7) -0.0008(16) 0.0564(6) 0.079(4) Uani 1 1 d . . .
H9A H 0.7360 -0.0983 0.0567 0.095 Uiso 1 1 calc R . .
C10 C 0.7877(7) 0.0716(18) 0.0483(5) 0.075(4) Uani 1 1 d . . .
H10A H 0.8226 0.0217 0.0436 0.090 Uiso 1 1 calc R . .
C11 C 0.7887(6) 0.2112(19) 0.0467(5) 0.077(4) Uani 1 1 d . . .
H11A H 0.8235 0.2563 0.0401 0.092 Uiso 1 1 calc R . .
C12 C 0.7390(6) 0.2902(15) 0.0546(5) 0.064(3) Uani 1 1 d . . .
H12A H 0.7414 0.3876 0.0547 0.077 Uiso 1 1 calc R . .
C13 C 0.5728(5) 0.2146(10) 0.0969(4) 0.040(2) Uani 1 1 d . . .
H13A H 0.5632 0.1282 0.0767 0.048 Uiso 1 1 calc R . .
H13B H 0.6000 0.1917 0.1330 0.048 Uiso 1 1 calc R . .
C14 C 0.5172(5) 0.4010(11) 0.1285(4) 0.043(3) Uani 1 1 d . . .
C15 C 0.5527(5) 0.4113(13) 0.1799(4) 0.053(3) Uani 1 1 d . . .
H15A H 0.5721 0.3321 0.1993 0.064 Uiso 1 1 calc R . .
C16 C 0.5603(6) 0.5421(16) 0.2040(5) 0.067(4) Uani 1 1 d . . .
H16A H 0.5866 0.5516 0.2394 0.081 Uiso 1 1 calc R . .
C17 C 0.5300(7) 0.6540(14) 0.1766(5) 0.068(4) Uani 1 1 d . . .
H17A H 0.5341 0.7425 0.1920 0.081 Uiso 1 1 calc R . .
C18 C 0.4911(6) 0.6314(14) 0.1227(6) 0.064(3) Uani 1 1 d . . .
H18A H 0.4687 0.7077 0.1030 0.077 Uiso 1 1 calc R . .
C19 C 0.4611(5) 0.1689(12) 0.1044(6) 0.059(3) Uani 1 1 d . . .
H19A H 0.4557 0.0990 0.0766 0.071 Uiso 1 1 calc R . .
C20 C 0.4826(6) 0.0919(15) 0.1539(6) 0.073(4) Uani 1 1 d . . .
H20A H 0.4899 0.1574 0.1829 0.087 Uiso 1 1 calc R . .
H20B H 0.5247 0.0463 0.1583 0.087 Uiso 1 1 calc R . .
C21 C 0.4338(7) -0.0154(14) 0.1565(7) 0.081(4) Uani 1 1 d . . .
H21A H 0.4497 -0.0596 0.1911 0.097 Uiso 1 1 calc R . .
H21B H 0.4306 -0.0873 0.1303 0.097 Uiso 1 1 calc R . .
C22 C 0.3660(6) 0.0439(15) 0.1471(5) 0.068(4) Uani 1 1 d . . .
H22A H 0.3351 -0.0315 0.1460 0.081 Uiso 1 1 calc R . .
H22B H 0.3674 0.1063 0.1759 0.081 Uiso 1 1 calc R . .
C23 C 0.3430(6) 0.1216(14) 0.0969(7) 0.077(4) Uani 1 1 d . . .
H23A H 0.3007 0.1658 0.0928 0.093 Uiso 1 1 calc R . .
H23B H 0.3356 0.0558 0.0679 0.093 Uiso 1 1 calc R . .
C24 C 0.3925(5) 0.2348(13) 0.0932(5) 0.058(3) Uani 1 1 d . . .
H24A H 0.3771 0.2760 0.0581 0.070 Uiso 1 1 calc R . .
H24B H 0.3952 0.3086 0.1186 0.070 Uiso 1 1 calc R . .
N3 N 0.5015(5) 0.3622(10) 0.4340(4) 0.063(3) Uani 1 1 d . . .
N4 N 0.4363(4) 0.4852(9) 0.3608(3) 0.045(2) Uani 1 1 d . . .
C25 C 0.3630(6) 0.7715(15) 0.4090(4) 0.056(3) Uani 1 1 d . . .
C26 C 0.4066(7) 0.8828(13) 0.4222(5) 0.065(3) Uani 1 1 d . . .
H26A H 0.4503 0.8690 0.4445 0.078 Uiso 1 1 calc R . .
C27 C 0.3856(10) 1.0150(17) 0.4023(6) 0.093(5) Uani 1 1 d . . .
H27A H 0.4150 1.0899 0.4131 0.111 Uiso 1 1 calc R . .
C28 C 0.3235(12) 1.0386(18) 0.3677(7) 0.104(6) Uani 1 1 d . . .
H28A H 0.3113 1.1262 0.3522 0.124 Uiso 1 1 calc R . .
C29 C 0.2785(8) 0.927(2) 0.3560(5) 0.088(5) Uani 1 1 d . . .
H29A H 0.2346 0.9426 0.3345 0.105 Uiso 1 1 calc R . .
C30 C 0.2981(6) 0.7947(13) 0.3761(4) 0.052(3) Uani 1 1 d . . .
H30A H 0.2678 0.7210 0.3674 0.062 Uiso 1 1 calc R . .
C31 C 0.3256(5) 0.5442(11) 0.4618(4) 0.044(2) Uani 1 1 d . . .
C32 C 0.3310(6) 0.5764(15) 0.5127(4) 0.062(3) Uani 1 1 d . . .
H32A H 0.3677 0.6264 0.5340 0.075 Uiso 1 1 calc R . .
C33 C 0.2814(10) 0.5344(19) 0.5328(7) 0.100(6) Uani 1 1 d . . .
H33A H 0.2854 0.5580 0.5673 0.120 Uiso 1 1 calc R . .
C34 C 0.2295(8) 0.4621(18) 0.5033(7) 0.088(5) Uani 1 1 d . . .
H34A H 0.1975 0.4333 0.5173 0.105 Uiso 1 1 calc R . .
C35 C 0.2227(6) 0.431(2) 0.4547(6) 0.087(4) Uani 1 1 d . . .
H35A H 0.1854 0.3811 0.4339 0.104 Uiso 1 1 calc R . .
C36 C 0.2710(6) 0.4708(14) 0.4338(5) 0.070(4) Uani 1 1 d . . .
H36A H 0.2653 0.4461 0.3991 0.083 Uiso 1 1 calc R . .
C37 C 0.3823(5) 0.4808(12) 0.3823(4) 0.049(3) Uani 1 1 d . . .
H37A H 0.3788 0.3857 0.3939 0.059 Uiso 1 1 calc R . .
H37B H 0.3409 0.5022 0.3540 0.059 Uiso 1 1 calc R . .
C38 C 0.4927(6) 0.4025(11) 0.3857(4) 0.054(3) Uani 1 1 d . . .
C39 C 0.5375(7) 0.3661(17) 0.3616(7) 0.089(5) Uani 1 1 d . . .
H39A H 0.5311 0.3974 0.3275 0.107 Uiso 1 1 calc R . .
C40 C 0.5901(9) 0.2861(19) 0.3867(7) 0.102(6) Uani 1 1 d . . .
H40A H 0.6182 0.2555 0.3692 0.122 Uiso 1 1 calc R . .
C41 C 0.6025(8) 0.249(2) 0.4393(9) 0.108(6) Uani 1 1 d . . .
H41A H 0.6407 0.2008 0.4594 0.130 Uiso 1 1 calc R . .
C42 C 0.5561(7) 0.2861(15) 0.4584(6) 0.087(5) Uani 1 1 d . . .
H42A H 0.5620 0.2565 0.4926 0.104 Uiso 1 1 calc R . .
C43 C 0.4198(5) 0.5288(12) 0.3056(4) 0.051(3) Uani 1 1 d . . .
H43A H 0.4622 0.5411 0.2999 0.061 Uiso 1 1 calc R . .
C44 C 0.3817(6) 0.4198(16) 0.2666(4) 0.072(4) Uani 1 1 d . . .
H44A H 0.3391 0.4041 0.2708 0.087 Uiso 1 1 calc R . .
H44B H 0.4062 0.3321 0.2739 0.087 Uiso 1 1 calc R . .
C45 C 0.3703(7) 0.4645(17) 0.2093(5) 0.078(4) Uani 1 1 d . . .
H45A H 0.4126 0.4682 0.2037 0.094 Uiso 1 1 calc R . .
H45B H 0.3426 0.3954 0.1852 0.094 Uiso 1 1 calc R . .
C46 C 0.3384(9) 0.601(2) 0.1981(5) 0.108(6) Uani 1 1 d . . .
H46A H 0.2938 0.5934 0.1994 0.129 Uiso 1 1 calc R . .
H46B H 0.3345 0.6289 0.1626 0.129 Uiso 1 1 calc R . .
C47 C 0.3753(8) 0.7089(17) 0.2357(5) 0.082(4) Uani 1 1 d . . .
H47A H 0.3512 0.7970 0.2274 0.098 Uiso 1 1 calc R . .
H47B H 0.4185 0.7227 0.2322 0.098 Uiso 1 1 calc R . .
C48 C 0.3848(7) 0.6665(13) 0.2933(4) 0.061(3) Uani 1 1 d . . .
H48A H 0.4107 0.7375 0.3175 0.074 Uiso 1 1 calc R . .
H48B H 0.3418 0.6596 0.2977 0.074 Uiso 1 1 calc R . .
Cl1 Cl 0.3320(2) 0.0291(5) 0.74022(15) 0.0891(12) Uani 1 1 d . . .
O1 O 0.2765(6) -0.0327(17) 0.7070(5) 0.137(5) Uani 1 1 d . . .
O2 O 0.3833(7) -0.060(2) 0.7534(8) 0.205(8) Uani 1 1 d . . .
O3 O 0.3480(11) 0.142(2) 0.7178(10) 0.241(12) Uani 1 1 d . . .
O4 O 0.3275(11) 0.055(3) 0.7871(7) 0.263(15) Uani 1 1 d . . .
Cl2 Cl 0.0000 0.3313(6) 0.0000 0.118(2) Uani 1 2 d S . .
O5 O -0.0490(9) 0.2417(14) 0.0109(5) 0.188(9) Uani 1 1 d . . .
O6 O 0.0306(10) 0.3914(18) 0.0475(9) 0.244(11) Uani 1 1 d . . .
C49 C 0.5581(14) 0.962(2) 0.3381(15) 0.20(3) Uani 0.50 1 d PD . .
H49A H 0.5818 0.9642 0.3132 0.245 Uiso 0.50 1 calc PR . .
H49B H 0.5808 1.0233 0.3676 0.245 Uiso 0.50 1 calc PR . .
Cl3 Cl 0.4757(12) 1.0154(17) 0.3075(7) 0.228(9) Uani 0.50 1 d PD . .
Cl4 Cl 0.5534(8) 0.792(2) 0.3598(9) 0.296(15) Uani 0.50 1 d PD . .

loop_
_atom_site_aniso_label
_atom_site_aniso_U_11
_atom_site_aniso_U_22
_atom_site_aniso_U_33
_atom_site_aniso_U_23
_atom_site_aniso_U_13
_atom_site_aniso_U_12
Ag1 0.0322(4) 0.0699(5) 0.0461(4) 0.0050(5) 0.0141(3) 0.0023(4)
Ag2 0.0391(7) 0.0703(9) 0.0419(6) 0.000 -0.0020(5) 0.000
P1 0.0296(13) 0.0501(16) 0.0444(14) -0.0006(13) 0.0118(11) 0.0013(12)
P2 0.0333(14) 0.0591(18) 0.0363(13) 0.0003(12) 0.0061(11) -0.0007(12)
N1 0.035(5) 0.053(6) 0.060(6) -0.007(5) 0.016(4) 0.006(4)
N2 0.032(4) 0.053(5) 0.039(4) -0.007(4) 0.015(4) -0.011(4)
C1 0.028(5) 0.070(8) 0.062(7) 0.013(6) 0.025(5) 0.015(5)
C2 0.043(6) 0.104(10) 0.052(6) -0.021(8) 0.019(5) -0.018(8)
C3 0.056(8) 0.105(12) 0.068(8) -0.035(8) 0.016(7) -0.014(8)
C4 0.047(8) 0.109(14) 0.110(13) -0.043(11) 0.022(9) -0.020(8)
C5 0.077(10) 0.068(9) 0.126(14) -0.036(10) 0.046(11) -0.020(8)
C6 0.047(6) 0.054(7) 0.072(8) -0.008(6) 0.027(6) -0.008(6)
C7 0.044(6) 0.039(6) 0.045(6) -0.008(5) 0.014(5) 0.002(5)
C8 0.063(8) 0.050(7) 0.087(9) -0.007(7) 0.044(7) -0.007(6)
C9 0.053(8) 0.079(9) 0.102(11) -0.008(8) 0.023(8) 0.024(7)
C10 0.062(9) 0.095(11) 0.080(9) -0.001(9) 0.039(7) 0.033(9)
C11 0.031(6) 0.123(14) 0.077(9) -0.009(9) 0.019(6) 0.014(7)
C12 0.060(8) 0.073(8) 0.069(8) 0.000(7) 0.035(7) 0.013(7)
C13 0.038(6) 0.036(5) 0.052(6) 0.000(5) 0.022(5) 0.011(5)
C14 0.028(5) 0.056(7) 0.051(6) -0.001(5) 0.022(4) -0.006(5)
C15 0.046(6) 0.059(8) 0.053(6) -0.008(6) 0.014(5) 0.010(6)
C16 0.043(7) 0.094(10) 0.059(7) -0.020(8) 0.008(6) 0.000(7)
C17 0.064(8) 0.058(8) 0.084(10) -0.031(7) 0.029(8) -0.010(7)
C18 0.051(8) 0.059(8) 0.090(10) -0.020(7) 0.033(7) -0.011(6)
C19 0.039(6) 0.050(7) 0.095(9) -0.005(7) 0.033(6) 0.002(5)
C20 0.050(7) 0.079(9) 0.095(10) 0.036(8) 0.032(7) 0.004(7)
C21 0.061(8) 0.078(9) 0.113(11) 0.034(8) 0.042(8) 0.000(7)
C22 0.050(7) 0.084(9) 0.084(9) 0.029(8) 0.042(7) 0.009(7)
C23 0.048(7) 0.070(8) 0.123(12) 0.011(8) 0.041(8) 0.005(6)
C24 0.031(6) 0.065(7) 0.079(8) 0.004(6) 0.019(6) 0.006(5)
N3 0.063(6) 0.059(6) 0.056(6) -0.004(5) 0.004(5) 0.014(5)
N4 0.037(5) 0.054(5) 0.044(5) -0.006(4) 0.013(4) 0.005(4)
C25 0.058(8) 0.077(9) 0.036(6) -0.002(6) 0.019(6) 0.000(7)
C26 0.077(9) 0.064(8) 0.052(7) -0.003(6) 0.019(7) -0.002(7)
C27 0.111(14) 0.068(10) 0.075(10) -0.001(8) 0.003(10) -0.018(9)
C28 0.18(2) 0.061(10) 0.085(12) 0.010(9) 0.060(14) 0.021(12)
C29 0.092(10) 0.109(12) 0.062(8) 0.016(10) 0.027(7) 0.056(12)
C30 0.046(6) 0.062(7) 0.044(6) 0.010(6) 0.012(5) 0.008(5)
C31 0.038(5) 0.047(6) 0.045(5) 0.010(5) 0.012(4) 0.012(5)
C32 0.049(7) 0.090(9) 0.050(6) -0.004(7) 0.021(5) -0.006(7)
C33 0.126(15) 0.118(14) 0.074(10) 0.030(10) 0.058(11) 0.007(12)
C34 0.076(10) 0.107(13) 0.094(11) 0.027(10) 0.047(9) -0.016(9)
C35 0.049(7) 0.119(12) 0.091(10) 0.029(12) 0.025(7) -0.022(9)
C36 0.055(7) 0.089(11) 0.060(7) 0.005(7) 0.014(6) -0.001(7)
C37 0.039(6) 0.058(7) 0.043(5) 0.001(5) 0.005(5) -0.007(5)
C38 0.049(6) 0.050(7) 0.054(6) -0.012(5) 0.008(5) -0.003(5)
C39 0.049(8) 0.120(13) 0.099(11) -0.022(9) 0.026(8) 0.027(8)
C40 0.085(12) 0.110(13) 0.096(12) -0.038(11) 0.014(10) 0.023(10)
C41 0.056(9) 0.120(14) 0.139(17) -0.001(13) 0.021(11) 0.041(10)
C42 0.071(10) 0.070(9) 0.085(10) -0.010(8) -0.016(8) 0.025(8)
C43 0.040(6) 0.068(8) 0.046(6) -0.003(5) 0.017(5) 0.005(5)
C44 0.060(7) 0.090(9) 0.060(7) -0.025(8) 0.011(6) 0.013(8)
C45 0.072(9) 0.103(12) 0.060(7) -0.017(8) 0.023(7) 0.006(8)
C46 0.097(12) 0.184(19) 0.032(6) -0.006(10) 0.008(7) 0.022(13)
C47 0.088(10) 0.103(11) 0.064(8) 0.023(8) 0.038(8) 0.016(9)
C48 0.068(8) 0.072(8) 0.048(6) 0.000(6) 0.024(6) 0.005(7)
Cl1 0.067(2) 0.117(3) 0.065(2) -0.003(2) -0.0009(18) 0.008(2)
O1 0.092(8) 0.185(14) 0.094(8) -0.028(9) -0.019(7) -0.011(9)
O2 0.099(10) 0.215(16) 0.240(19) -0.051(18) -0.019(11) 0.025(14)
O3 0.198(19) 0.148(14) 0.29(3) 0.083(16) -0.025(18) -0.078(14)
O4 0.191(19) 0.47(4) 0.132(14) -0.12(2) 0.059(13) -0.08(2)
Cl2 0.144(6) 0.046(3) 0.152(6) 0.000 0.037(5) 0.000
O5 0.262(18) 0.144(11) 0.070(7) 0.049(8) -0.057(10) -0.131(12)
O6 0.26(2) 0.163(15) 0.37(3) -0.190(17) 0.19(2) -0.148(16)
C49 0.28(7) 0.16(5) 0.08(2) -0.04(3) -0.05(3) 0.10(5)
Cl3 0.35(3) 0.146(11) 0.187(15) -0.026(11) 0.096(18) -0.081(15)
Cl4 0.142(12) 0.30(2) 0.32(3) 0.13(2) -0.082(14) -0.121(15)

loop_
_atom_type_symbol
_atom_type_description
_atom_type_scat_dispersion_real
_atom_type_scat_dispersion_imag
_atom_type_scat_source
C C 0.0033 0.0016 'International Tables Vol C Tables 4.2.6.8 and 6.1.1.4'
H H 0.0000 0.0000 'International Tables Vol C Tables 4.2.6.8 and 6.1.1.4'
N N 0.0061 0.0033 'International Tables Vol C Tables 4.2.6.8 and 6.1.1.4'
O O 0.0106 0.0060 'International Tables Vol C Tables 4.2.6.8 and 6.1.1.4'
P P 0.1023 0.0942 'International Tables Vol C Tables 4.2.6.8 and 6.1.1.4'
Cl Cl 0.1484 0.1585 'International Tables Vol C Tables 4.2.6.8 and 6.1.1.4'
Ag Ag -0.8971 1.1015 'International Tables Vol C Tables 4.2.6.8 and 6.1.1.4'

loop_
_geom_angle_atom_site_label_1
_geom_angle_atom_site_label_2
_geom_angle_atom_site_label_3
_geom_angle
_geom_angle_site_symmetry_1
_geom_angle_site_symmetry_3
_geom_angle_publ_flag
N1 Ag1 P1 169.7(2) 2_655 . ?
N1 Ag1 N2 54.6(3) 2_655 2_655 ?
P1 Ag1 N2 122.68(19) . 2_655 ?
N1 Ag1 Ag1 100.9(2) 2_655 2_655 ?
P1 Ag1 Ag1 88.60(7) . 2_655 ?
N2 Ag1 Ag1 87.87(17) 2_655 2_655 ?
P2 Ag2 P2 164.81(15) . 2_656 ?
C7 P1 C1 103.9(5) . . ?
C7 P1 C13 102.4(5) . . ?
C1 P1 C13 106.6(5) . . ?
C7 P1 Ag1 109.7(4) . . ?
C1 P1 Ag1 116.4(4) . . ?
C13 P1 Ag1 116.3(3) . . ?
C31 P2 C25 103.8(5) . . ?
C31 P2 C37 103.9(5) . . ?
C25 P2 C37 107.0(5) . . ?
C31 P2 Ag2 113.1(3) . . ?
C25 P2 Ag2 120.9(4) . . ?
C37 P2 Ag2 106.8(4) . . ?
C18 N1 C14 117.1(10) . . ?
C18 N1 Ag1 135.8(9) . 2_655 ?
C14 N1 Ag1 106.7(7) . 2_655 ?
C14 N2 C13 113.6(7) . . ?
C14 N2 C19 116.1(8) . . ?
C13 N2 C19 110.4(8) . . ?
C14 N2 Ag1 89.1(6) . 2_655 ?
C13 N2 Ag1 118.2(6) . 2_655 ?
C19 N2 Ag1 108.2(6) . 2_655 ?
C2 C1 C6 118.0(12) . . ?
C2 C1 P1 123.1(11) . . ?
C6 C1 P1 118.7(8) . . ?
C3 C2 C1 124.4(16) . . ?
C2 C3 C4 117.7(16) . . ?
C5 C4 C3 120.8(15) . . ?
C4 C5 C6 120.2(15) . . ?
C5 C6 C1 118.8(13) . . ?
C8 C7 C12 118.5(10) . . ?
C8 C7 P1 124.7(9) . . ?
C12 C7 P1 116.8(8) . . ?
C7 C8 C9 121.8(12) . . ?
C10 C9 C8 116.3(13) . . ?
C11 C10 C9 122.1(12) . . ?
C10 C11 C12 121.3(14) . . ?
C11 C12 C7 119.9(13) . . ?
N2 C13 P1 111.0(6) . . ?
C15 C14 N1 123.1(10) . . ?
C15 C14 N2 127.4(10) . . ?
N1 C14 N2 109.5(8) . . ?
C14 C15 C16 118.9(11) . . ?
C17 C16 C15 120.3(11) . . ?
C16 C17 C18 116.5(12) . . ?
N1 C18 C17 124.0(13) . . ?
C20 C19 C24 111.6(10) . . ?
C20 C19 N2 117.8(10) . . ?
C24 C19 N2 108.6(9) . . ?
C19 C20 C21 112.8(12) . . ?
C20 C21 C22 113.0(11) . . ?
C23 C22 C21 110.1(10) . . ?
C22 C23 C24 113.1(12) . . ?
C19 C24 C23 109.6(10) . . ?
C38 N3 C42 116.6(13) . . ?
C38 N4 C37 117.6(9) . . ?
C38 N4 C43 120.6(9) . . ?
C37 N4 C43 117.6(8) . . ?
C26 C25 C30 118.9(13) . . ?
C26 C25 P2 119.5(10) . . ?
C30 C25 P2 121.5(10) . . ?
C25 C26 C27 120.1(14) . . ?
C28 C27 C26 122.0(15) . . ?
C27 C28 C29 117.8(14) . . ?
C30 C29 C28 120.9(14) . . ?
C29 C30 C25 120.0(13) . . ?
C36 C31 C32 115.7(11) . . ?
C36 C31 P2 125.1(9) . . ?
C32 C31 P2 119.2(9) . . ?
C31 C32 C33 120.6(13) . . ?
C34 C33 C32 120.5(14) . . ?
C35 C34 C33 120.4(14) . . ?
C34 C35 C36 120.3(14) . . ?
C31 C36 C35 122.5(13) . . ?
N4 C37 P2 115.7(7) . . ?
N3 C38 C39 120.9(12) . . ?
N3 C38 N4 116.4(10) . . ?
C39 C38 N4 122.7(11) . . ?
C40 C39 C38 120.5(17) . . ?
C39 C40 C41 119.5(17) . . ?
C42 C41 C40 115.1(16) . . ?
C41 C42 N3 127.2(17) . . ?
N4 C43 C48 113.6(9) . . ?
N4 C43 C44 113.4(10) . . ?
C48 C43 C44 110.2(10) . . ?
C43 C44 C45 111.8(12) . . ?
C46 C45 C44 110.9(12) . . ?
C45 C46 C47 112.5(12) . . ?
C46 C47 C48 111.1(13) . . ?
C43 C48 C47 109.5(10) . . ?
O3 Cl1 O4 113.1(18) . . ?
O3 Cl1 O2 108.6(16) . . ?
O4 Cl1 O2 101.0(15) . . ?
O3 Cl1 O1 110.8(11) . . ?
O4 Cl1 O1 112.3(12) . . ?
O2 Cl1 O1 110.6(11) . . ?
O6 Cl2 O6 130(2) 2 . ?
O6 Cl2 O5 101.9(9) 2 2 ?
O6 Cl2 O5 107.0(10) . 2 ?
O6 Cl2 O5 107.0(10) 2 . ?
O6 Cl2 O5 101.9(9) . . ?
O5 Cl2 O5 108.4(16) 2 . ?
Cl4 C49 Cl3 105.2(17) . . ?

loop_
_geom_bond_atom_site_label_1
_geom_bond_atom_site_label_2
_geom_bond_distance
_geom_bond_site_symmetry_2
_geom_bond_publ_flag
Ag1 N1 2.252(9) 2_655 ?
Ag1 P1 2.372(3) . ?
Ag1 N2 2.603(8) 2_655 ?
Ag1 Ag1 2.8898(15) 2_655 ?
Ag2 P2 2.388(2) . ?
Ag2 P2 2.388(2) 2_656 ?
P1 C7 1.810(10) . ?
P1 C1 1.828(12) . ?
P1 C13 1.850(10) . ?
P2 C31 1.814(11) . ?
P2 C25 1.814(14) . ?
P2 C37 1.829(11) . ?
N1 C18 1.300(14) . ?
N1 C14 1.347(13) . ?
N1 Ag1 2.252(9) 2_655 ?
N2 C14 1.405(13) . ?
N2 C13 1.520(12) . ?
N2 C19 1.533(14) . ?
N2 Ag1 2.603(8) 2_655 ?
C1 C2 1.351(15) . ?
C1 C6 1.393(16) . ?
C2 C3 1.325(17) . ?
C3 C4 1.39(2) . ?
C4 C5 1.35(2) . ?
C5 C6 1.382(18) . ?
C7 C8 1.331(16) . ?
C7 C12 1.407(16) . ?
C8 C9 1.462(17) . ?
C9 C10 1.37(2) . ?
C10 C11 1.33(2) . ?
C11 C12 1.378(17) . ?
C14 C15 1.332(14) . ?
C15 C16 1.389(17) . ?
C16 C17 1.331(18) . ?
C17 C18 1.419(18) . ?
C19 C20 1.451(17) . ?
C19 C24 1.529(14) . ?
C20 C21 1.482(17) . ?
C21 C22 1.496(17) . ?
C22 C23 1.471(18) . ?
C23 C24 1.540(16) . ?
N3 C38 1.308(14) . ?
N3 C42 1.340(16) . ?
N4 C38 1.404(13) . ?
N4 C37 1.461(13) . ?
N4 C43 1.467(13) . ?
C25 C26 1.375(18) . ?
C25 C30 1.384(16) . ?
C26 C27 1.382(19) . ?
C27 C28 1.35(2) . ?
C28 C29 1.39(2) . ?
C29 C30 1.38(2) . ?
C31 C36 1.349(16) . ?
C31 C32 1.370(14) . ?
C32 C33 1.408(19) . ?
C33 C34 1.32(2) . ?
C34 C35 1.30(2) . ?
C35 C36 1.392(17) . ?
C38 C39 1.377(17) . ?
C39 C40 1.33(2) . ?
C40 C41 1.40(2) . ?
C41 C42 1.31(2) . ?
C43 C48 1.491(16) . ?
C43 C44 1.502(17) . ?
C44 C45 1.537(17) . ?
C45 C46 1.45(2) . ?
C46 C47 1.47(2) . ?
C47 C48 1.549(17) . ?
Cl1 O3 1.336(18) . ?
Cl1 O4 1.324(16) . ?
Cl1 O2 1.338(18) . ?
Cl1 O1 1.351(12) . ?
Cl2 O6 1.347(18) 2 ?
Cl2 O6 1.347(18) . ?
Cl2 O5 1.459(14) 2 ?
Cl2 O5 1.459(14) . ?
C49 Cl4 1.738(10) . ?
C49 Cl3 1.745(10) . ?
